data_7127806
loop_
_publ_author_name
'Edukondalu, Athukuri'
'Vagh, Sandip Sambhaji'
'Lin, Ting-Han'
'Lin, Wenwei'

_publ_section_title
;
 Construction of indeno[1,2-b]pyrroles via chemoselective
 N-acylation/cyclization/Wittig reaction sequence.
;
_journal_issue 16
_journal_name_full 'Chemical communications (Cambridge, England)'
_journal_page_first 2045
_journal_page_last 2048
_journal_paper_doi 10.1039/d0cc08184a
_journal_volume 57
_journal_year 2021
_chemical_formula_moiety 'C30 H20 Br Cl N2 O3'
_chemical_formula_sum 'C30 H20 Br Cl N2 O3'
_chemical_formula_weight 571.84
_space_group_IT_number 15
_space_group_name_Hall '-C 2yc'
_space_group_name_H-M_alt 'C 1 2/c 1'
_symmetry_cell_setting monoclinic
_symmetry_space_group_name_H-M 'C 1 2/c 1'
_atom_sites_solution_hydrogens geom
_atom_sites_solution_primary direct
_atom_sites_solution_secondary difmap
_audit_creation_method SHELXL-97
_audit_update_record
;
2020-06-14 deposited with the CCDC.	2021-01-12 downloaded from the CCDC.
;
_cell_angle_alpha 90.00
_cell_angle_beta 115.5280(10)
_cell_angle_gamma 90.00
_cell_formula_units_Z 8
_cell_length_a 30.7223(10)
_cell_length_b 6.9755(2)
_cell_length_c 27.9045(9)
_cell_measurement_reflns_used 6773
_cell_measurement_temperature 200(2)
_cell_measurement_theta_max 24.053
_cell_measurement_theta_min 2.612
_cell_volume 5396.2(3)
_computing_molecular_graphics 'Ortep-3 for Windows (Farrugia, 1997)'
_computing_publication_material 'WinGX publication routines (Farrugia, 2005)'
_computing_structure_refinement 'SHELXL-2014/7 (Sheldrick, 2014)'
_computing_structure_solution 'SHELXL-2014/7 (Sheldrick, 2014)'
_diffrn_ambient_temperature 200(2)
_diffrn_measured_fraction_theta_full 0.995
_diffrn_measured_fraction_theta_max 0.995
_diffrn_measurement_device_type 'D8 Venture'
_diffrn_radiation_monochromator graphite
_diffrn_radiation_source 'fine-focus sealed tube'
_diffrn_radiation_type MoK\a
_diffrn_radiation_wavelength 0.71073
_diffrn_reflns_av_R_equivalents 0.0582
_diffrn_reflns_av_sigmaI/netI 0.0373
_diffrn_reflns_limit_h_max 36
_diffrn_reflns_limit_h_min -35
_diffrn_reflns_limit_k_max 8
_diffrn_reflns_limit_k_min -8
_diffrn_reflns_limit_l_max 32
_diffrn_reflns_limit_l_min -32
_diffrn_reflns_number 36745
_diffrn_reflns_theta_full 25.04
_diffrn_reflns_theta_max 25.04
_diffrn_reflns_theta_min 2.61
_exptl_absorpt_coefficient_mu 1.656
_exptl_absorpt_correction_T_max 0.9676
_exptl_absorpt_correction_T_min 0.7775
_exptl_absorpt_correction_type multi-scan
_exptl_absorpt_process_details SADABS
_exptl_crystal_colour orange
_exptl_crystal_density_diffrn 1.408
_exptl_crystal_density_method 'not measured'
_exptl_crystal_description prism
_exptl_crystal_F_000 2320
_exptl_crystal_size_max 0.16
_exptl_crystal_size_mid 0.09
_exptl_crystal_size_min 0.02
_refine_diff_density_max 2.155
_refine_diff_density_min -1.374
_refine_diff_density_rms 0.092
_refine_ls_extinction_method none
_refine_ls_goodness_of_fit_ref 0.994
_refine_ls_hydrogen_treatment constr
_refine_ls_matrix_type full
_refine_ls_number_parameters 335
_refine_ls_number_reflns 4758
_refine_ls_number_restraints 0
_refine_ls_restrained_S_all 0.994
_refine_ls_R_factor_all 0.0909
_refine_ls_R_factor_gt 0.0702
_refine_ls_shift/su_max 0.001
_refine_ls_shift/su_mean 0.000
_refine_ls_structure_factor_coef Fsqd
_refine_ls_weighting_details 'calc w=1/[\s^2^(Fo^2^)+(0.0994P)^2^+38.1717P] where P=(Fo^2^+2Fc^2^)/3'
_refine_ls_weighting_scheme calc
_refine_ls_wR_factor_gt 0.1844
_refine_ls_wR_factor_ref 0.1973
_reflns_number_gt 3584
_reflns_number_total 4758
_reflns_threshold_expression >2sigma(I)
_cod_data_source_file d0cc08184a2.cif
_cod_data_source_block d22372
_cod_depositor_comments 'Adding full bibliography for 7127803--7127811.cif.'
_cod_original_sg_symbol_H-M 'C 2/c'
_cod_database_code 7127806

loop_
_symmetry_equiv_pos_as_xyz
'x, y, z'
'-x, y, -z+1/2'
'x+1/2, y+1/2, z'
'-x+1/2, y+1/2, -z+1/2'
'-x, -y, -z'
'x, -y, z-1/2'
'-x+1/2, -y+1/2, -z'
'x+1/2, -y+1/2, z-1/2'

loop_
_atom_site_label
_atom_site_type_symbol
_atom_site_fract_x
_atom_site_fract_y
_atom_site_fract_z
_atom_site_U_iso_or_equiv
_atom_site_adp_type
_atom_site_occupancy
_atom_site_symmetry_multiplicity
_atom_site_calc_flag
_atom_site_refinement_flags
_atom_site_disorder_assembly
_atom_site_disorder_group
C1 C 0.6027(2) 0.6845(9) 0.7795(2) 0.0479(15) Uani 1 1 d . . .
C2 C 0.5747(2) 0.8084(9) 0.7409(2) 0.0543(16) Uani 1 1 d . . .
H2 H 0.5560 0.9021 0.7484 0.065 Uiso 1 1 calc R . .
C3 C 0.5732(2) 0.7982(9) 0.6906(2) 0.0449(14) Uani 1 1 d . . .
H3 H 0.5531 0.8839 0.6637 0.054 Uiso 1 1 calc R . .
C4 C 0.60063(15) 0.6649(7) 0.67913(17) 0.0265(10) Uani 1 1 d . . .
C5 C 0.62817(17) 0.5375(8) 0.71914(18) 0.0338(11) Uani 1 1 d . . .
H5 H 0.6464 0.4415 0.7118 0.041 Uiso 1 1 calc R . .
C6 C 0.6297(2) 0.5472(9) 0.7691(2) 0.0464(14) Uani 1 1 d . . .
H6 H 0.6491 0.4604 0.7961 0.056 Uiso 1 1 calc R . .
C7 C 0.59942(15) 0.6575(6) 0.62554(17) 0.0235(9) Uani 1 1 d . . .
C8 C 0.55882(16) 0.7007(6) 0.57648(17) 0.0227(9) Uani 1 1 d . . .
C9 C 0.50817(16) 0.7583(6) 0.55251(18) 0.0224(9) Uani 1 1 d . . .
C10 C 0.49335(16) 0.7592(6) 0.49297(18) 0.0241(10) Uani 1 1 d . . .
C11 C 0.44975(17) 0.8050(6) 0.45236(19) 0.0287(10) Uani 1 1 d . . .
H11 H 0.4234 0.8451 0.4592 0.034 Uiso 1 1 calc R . .
C12 C 0.44526(17) 0.7905(7) 0.4001(2) 0.0338(11) Uani 1 1 d . . .
H12 H 0.4154 0.8213 0.3711 0.041 Uiso 1 1 calc R . .
C13 C 0.48343(19) 0.7324(7) 0.39046(19) 0.0360(12) Uani 1 1 d . . .
H13 H 0.4793 0.7215 0.3548 0.043 Uiso 1 1 calc R . .
C14 C 0.52850(18) 0.6888(7) 0.43226(18) 0.0298(10) Uani 1 1 d . . .
H14 H 0.5551 0.6517 0.4255 0.036 Uiso 1 1 calc R . .
C15 C 0.53281(16) 0.7015(6) 0.48323(17) 0.0228(9) Uani 1 1 d . . .
C16 C 0.57200(15) 0.6672(6) 0.53627(16) 0.0207(9) Uani 1 1 d . . .
C17 C 0.65667(16) 0.7339(7) 0.50811(17) 0.0248(10) Uani 1 1 d . . .
C18 C 0.67932(16) 0.6952(7) 0.47178(18) 0.0278(10) Uani 1 1 d . . .
C19 C 0.6732(2) 0.8278(8) 0.4321(2) 0.0406(13) Uani 1 1 d . . .
H19 H 0.6543 0.9394 0.4283 0.049 Uiso 1 1 calc R . .
C20 C 0.6946(2) 0.7972(9) 0.3988(2) 0.0487(15) Uani 1 1 d . . .
H20 H 0.6897 0.8869 0.3713 0.058 Uiso 1 1 calc R . .
C21 C 0.7231(2) 0.6380(10) 0.4043(2) 0.0491(15) Uani 1 1 d . . .
H21 H 0.7382 0.6192 0.3813 0.059 Uiso 1 1 calc R . .
C22 C 0.72927(19) 0.5075(9) 0.4435(2) 0.0456(14) Uani 1 1 d . . .
H22 H 0.7489 0.3977 0.4476 0.055 Uiso 1 1 calc R . .
C23 C 0.70749(17) 0.5335(7) 0.4769(2) 0.0333(11) Uani 1 1 d . . .
H23 H 0.7117 0.4409 0.5035 0.040 Uiso 1 1 calc R . .
C24 C 0.63629(15) 0.6018(6) 0.61265(16) 0.0202(9) Uani 1 1 d . . .
C25 C 0.68794(16) 0.5682(7) 0.64679(17) 0.0265(10) Uani 1 1 d . . .
C26 C 0.71393(17) 0.7143(8) 0.68175(19) 0.0363(12) Uani 1 1 d . . .
H26 H 0.6983 0.8310 0.6825 0.044 Uiso 1 1 calc R . .
C27 C 0.76285(19) 0.6892(10) 0.7156(2) 0.0479(16) Uani 1 1 d . . .
H27 H 0.7802 0.7879 0.7397 0.058 Uiso 1 1 calc R . .
C28 C 0.78585(19) 0.5233(10) 0.7140(2) 0.0464(15) Uani 1 1 d . . .
H28 H 0.8192 0.5085 0.7367 0.056 Uiso 1 1 calc R . .
C29 C 0.76145(18) 0.3796(9) 0.6804(2) 0.0416(13) Uani 1 1 d . . .
H29 H 0.7778 0.2650 0.6795 0.050 Uiso 1 1 calc R . .
C30 C 0.71243(17) 0.3999(7) 0.64736(19) 0.0301(11) Uani 1 1 d . . .
Br1 Br 0.60517(3) 0.70115(13) 0.84888(3) 0.0736(3) Uani 1 1 d . . .
Cl1 Cl 0.68209(5) 0.20651(18) 0.60780(5) 0.0404(3) Uani 1 1 d . . .
N1 N 0.61793(12) 0.6046(5) 0.55695(14) 0.0198(7) Uani 1 1 d . . .
N2 N 0.64494(13) 0.5744(5) 0.52831(14) 0.0220(8) Uani 1 1 d . . .
H1 H 0.6369 0.4482 0.5093 0.026 Uiso 1 1 d R . .
O1 O 0.48163(11) 0.7973(5) 0.57376(13) 0.0314(8) Uani 1 1 d . . .
O2 O 0.64873(12) 0.8958(4) 0.51964(13) 0.0330(8) Uani 1 1 d . . .
O3 O 0.61816(12) 0.2447(4) 0.46882(13) 0.0300(7) Uani 1 1 d . . .
H3D H 0.6319 0.1511 0.4865 0.036 Uiso 1 1 d R . .
H3C H 0.5905 0.2242 0.4557 0.036 Uiso 1 1 d R . .

loop_
_atom_site_aniso_label
_atom_site_aniso_U_11
_atom_site_aniso_U_22
_atom_site_aniso_U_33
_atom_site_aniso_U_23
_atom_site_aniso_U_13
_atom_site_aniso_U_12
C1 0.061(4) 0.062(4) 0.030(3) 0.003(3) 0.028(3) 0.001(3)
C2 0.070(4) 0.063(4) 0.043(3) 0.003(3) 0.037(3) 0.023(3)
C3 0.053(3) 0.055(4) 0.029(3) 0.012(3) 0.020(3) 0.021(3)
C4 0.022(2) 0.039(3) 0.019(2) 0.0016(19) 0.0087(18) 0.0023(19)
C5 0.032(3) 0.048(3) 0.024(2) 0.007(2) 0.016(2) 0.010(2)
C6 0.043(3) 0.069(4) 0.026(3) 0.016(3) 0.014(2) 0.013(3)
C7 0.025(2) 0.023(2) 0.023(2) 0.0035(18) 0.0109(19) 0.0017(18)
C8 0.026(2) 0.019(2) 0.022(2) 0.0008(18) 0.0096(19) 0.0012(18)
C9 0.026(2) 0.015(2) 0.025(2) 0.0007(17) 0.011(2) 0.0002(17)
C10 0.027(2) 0.017(2) 0.027(2) 0.0005(17) 0.009(2) -0.0018(17)
C11 0.027(2) 0.023(2) 0.029(2) 0.003(2) 0.006(2) -0.0029(19)
C12 0.028(2) 0.031(3) 0.030(3) 0.007(2) 0.001(2) -0.001(2)
C13 0.047(3) 0.035(3) 0.021(2) 0.005(2) 0.011(2) -0.003(2)
C14 0.035(3) 0.029(3) 0.025(2) 0.002(2) 0.013(2) 0.001(2)
C15 0.027(2) 0.019(2) 0.019(2) 0.0005(17) 0.0071(18) -0.0018(18)
C16 0.022(2) 0.018(2) 0.020(2) 0.0005(17) 0.0069(18) -0.0006(17)
C17 0.024(2) 0.027(2) 0.021(2) 0.0026(18) 0.0081(19) 0.0010(18)
C18 0.028(2) 0.032(3) 0.024(2) -0.006(2) 0.012(2) -0.008(2)
C19 0.053(3) 0.039(3) 0.035(3) 0.007(2) 0.024(3) -0.001(3)
C20 0.066(4) 0.057(4) 0.032(3) 0.004(3) 0.029(3) -0.011(3)
C21 0.049(3) 0.072(4) 0.039(3) -0.009(3) 0.032(3) -0.014(3)
C22 0.037(3) 0.061(4) 0.048(3) -0.012(3) 0.028(3) 0.000(3)
C23 0.030(3) 0.038(3) 0.035(3) -0.002(2) 0.017(2) -0.002(2)
C24 0.022(2) 0.021(2) 0.018(2) -0.0004(17) 0.0090(17) -0.0003(17)
C25 0.026(2) 0.037(3) 0.020(2) 0.0009(19) 0.0124(19) -0.001(2)
C26 0.027(2) 0.058(3) 0.026(3) -0.002(2) 0.015(2) -0.006(2)
C27 0.032(3) 0.085(5) 0.024(3) -0.006(3) 0.009(2) -0.022(3)
C28 0.025(3) 0.084(5) 0.028(3) 0.009(3) 0.010(2) -0.002(3)
C29 0.030(3) 0.061(4) 0.037(3) 0.019(3) 0.017(2) 0.013(3)
C30 0.029(2) 0.037(3) 0.026(2) 0.007(2) 0.014(2) 0.002(2)
Br1 0.1016(6) 0.0971(6) 0.0336(4) 0.0047(3) 0.0400(4) 0.0181(5)
Cl1 0.0386(7) 0.0334(7) 0.0450(7) 0.0015(6) 0.0142(6) 0.0088(5)
N1 0.0228(18) 0.0200(18) 0.0202(18) 0.0005(14) 0.0126(15) 0.0017(15)
N2 0.029(2) 0.0196(18) 0.0235(19) 0.0026(15) 0.0173(16) 0.0027(15)
O1 0.0271(17) 0.0350(19) 0.0329(18) -0.0031(15) 0.0138(15) 0.0030(14)
O2 0.046(2) 0.0205(17) 0.0388(19) -0.0023(14) 0.0245(17) -0.0027(15)
O3 0.0297(17) 0.0265(17) 0.0341(18) -0.0008(14) 0.0140(15) 0.0011(13)

loop_
_atom_type_symbol
_atom_type_description
_atom_type_scat_dispersion_real
_atom_type_scat_dispersion_imag
_atom_type_scat_source
C C 0.0033 0.0016 'International Tables Vol C Tables 4.2.6.8 and 6.1.1.4'
H H 0.0000 0.0000 'International Tables Vol C Tables 4.2.6.8 and 6.1.1.4'
Br Br -0.2901 2.4595 'International Tables Vol C Tables 4.2.6.8 and 6.1.1.4'
Cl Cl 0.1484 0.1585 'International Tables Vol C Tables 4.2.6.8 and 6.1.1.4'
N N 0.0061 0.0033 'International Tables Vol C Tables 4.2.6.8 and 6.1.1.4'
O O 0.0106 0.0060 'International Tables Vol C Tables 4.2.6.8 and 6.1.1.4'

loop_
_geom_angle_atom_site_label_1
_geom_angle_atom_site_label_2
_geom_angle_atom_site_label_3
_geom_angle
_geom_angle_site_symmetry_1
_geom_angle_site_symmetry_3
_geom_angle_publ_flag
C2 C1 C6 120.6(5) . . ?
C2 C1 Br1 120.0(4) . . ?
C6 C1 Br1 119.5(4) . . ?
C1 C2 C3 120.2(5) . . ?
C1 C2 H2 119.9 . . ?
C3 C2 H2 119.9 . . ?
C4 C3 C2 120.8(5) . . ?
C4 C3 H3 119.6 . . ?
C2 C3 H3 119.6 . . ?
C3 C4 C5 117.7(4) . . ?
C3 C4 C7 120.3(4) . . ?
C5 C4 C7 122.0(4) . . ?
C6 C5 C4 121.6(5) . . ?
C6 C5 H5 119.2 . . ?
C4 C5 H5 119.2 . . ?
C1 C6 C5 119.1(5) . . ?
C1 C6 H6 120.4 . . ?
C5 C6 H6 120.4 . . ?
C24 C7 C8 106.5(4) . . ?
C24 C7 C4 127.2(4) . . ?
C8 C7 C4 126.2(4) . . ?
C16 C8 C7 107.7(4) . . ?
C16 C8 C9 107.8(4) . . ?
C7 C8 C9 144.4(4) . . ?
O1 C9 C8 129.6(4) . . ?
O1 C9 C10 125.3(4) . . ?
C8 C9 C10 105.1(4) . . ?
C11 C10 C15 121.5(4) . . ?
C11 C10 C9 129.1(4) . . ?
C15 C10 C9 109.4(4) . . ?
C10 C11 C12 117.7(5) . . ?
C10 C11 H11 121.1 . . ?
C12 C11 H11 121.1 . . ?
C13 C12 C11 120.9(4) . . ?
C13 C12 H12 119.5 . . ?
C11 C12 H12 119.5 . . ?
C12 C13 C14 121.3(5) . . ?
C12 C13 H13 119.3 . . ?
C14 C13 H13 119.3 . . ?
C15 C14 C13 117.8(4) . . ?
C15 C14 H14 121.1 . . ?
C13 C14 H14 121.1 . . ?
C14 C15 C10 120.7(4) . . ?
C14 C15 C16 134.7(4) . . ?
C10 C15 C16 104.6(4) . . ?
N1 C16 C8 109.3(4) . . ?
N1 C16 C15 137.4(4) . . ?
C8 C16 C15 113.2(4) . . ?
O2 C17 N2 121.7(4) . . ?
O2 C17 C18 123.5(4) . . ?
N2 C17 C18 114.8(4) . . ?
C19 C18 C23 119.0(5) . . ?
C19 C18 C17 118.8(4) . . ?
C23 C18 C17 122.2(4) . . ?
C20 C19 C18 119.9(5) . . ?
C20 C19 H19 120.1 . . ?
C18 C19 H19 120.1 . . ?
C19 C20 C21 121.1(5) . . ?
C19 C20 H20 119.4 . . ?
C21 C20 H20 119.4 . . ?
C20 C21 C22 119.0(5) . . ?
C20 C21 H21 120.5 . . ?
C22 C21 H21 120.5 . . ?
C23 C22 C21 120.9(6) . . ?
C23 C22 H22 119.6 . . ?
C21 C22 H22 119.6 . . ?
C22 C23 C18 120.1(5) . . ?
C22 C23 H23 120.0 . . ?
C18 C23 H23 120.0 . . ?
C7 C24 N1 107.4(4) . . ?
C7 C24 C25 130.5(4) . . ?
N1 C24 C25 121.6(4) . . ?
C30 C25 C26 117.6(4) . . ?
C30 C25 C24 124.6(4) . . ?
C26 C25 C24 117.8(4) . . ?
C25 C26 C27 120.3(5) . . ?
C25 C26 H26 119.9 . . ?
C27 C26 H26 119.9 . . ?
C28 C27 C26 120.3(5) . . ?
C28 C27 H27 119.8 . . ?
C26 C27 H27 119.8 . . ?
C29 C28 C27 120.6(5) . . ?
C29 C28 H28 119.7 . . ?
C27 C28 H28 119.7 . . ?
C28 C29 C30 120.0(5) . . ?
C28 C29 H29 120.0 . . ?
C30 C29 H29 120.0 . . ?
C29 C30 C25 121.2(5) . . ?
C29 C30 Cl1 118.2(4) . . ?
C25 C30 Cl1 120.6(4) . . ?
C16 N1 N2 125.2(3) . . ?
C16 N1 C24 109.0(3) . . ?
N2 N1 C24 125.2(3) . . ?
C17 N2 N1 116.2(3) . . ?
C17 N2 H1 123.2 . . ?
N1 N2 H1 111.3 . . ?
H3D O3 H3C 108.1 . . ?

loop_
_geom_bond_atom_site_label_1
_geom_bond_atom_site_label_2
_geom_bond_distance
_geom_bond_site_symmetry_2
_geom_bond_publ_flag
C1 C2 1.360(9) . ?
C1 C6 1.377(8) . ?
C1 Br1 1.908(5) . ?
C2 C3 1.386(8) . ?
C2 H2 0.9500 . ?
C3 C4 1.382(7) . ?
C3 H3 0.9500 . ?
C4 C5 1.392(7) . ?
C4 C7 1.481(6) . ?
C5 C6 1.377(7) . ?
C5 H5 0.9500 . ?
C6 H6 0.9500 . ?
C7 C24 1.384(6) . ?
C7 C8 1.431(6) . ?
C8 C16 1.367(6) . ?
C8 C9 1.461(6) . ?
C9 O1 1.228(5) . ?
C9 C10 1.522(6) . ?
C10 C11 1.368(6) . ?
C10 C15 1.411(6) . ?
C11 C12 1.408(7) . ?
C11 H11 0.9500 . ?
C12 C13 1.373(8) . ?
C12 H12 0.9500 . ?
C13 C14 1.407(7) . ?
C13 H13 0.9500 . ?
C14 C15 1.373(6) . ?
C14 H14 0.9500 . ?
C15 C16 1.470(6) . ?
C16 N1 1.346(5) . ?
C17 O2 1.227(6) . ?
C17 N2 1.364(6) . ?
C17 C18 1.481(6) . ?
C18 C19 1.392(7) . ?
C18 C23 1.391(7) . ?
C19 C20 1.366(8) . ?
C19 H19 0.9500 . ?
C20 C21 1.382(9) . ?
C20 H20 0.9500 . ?
C21 C22 1.371(9) . ?
C21 H21 0.9500 . ?
C22 C23 1.374(7) . ?
C22 H22 0.9500 . ?
C23 H23 0.9500 . ?
C24 N1 1.407(5) . ?
C24 C25 1.476(6) . ?
C25 C30 1.391(7) . ?
C25 C26 1.398(7) . ?
C26 C27 1.399(7) . ?
C26 H26 0.9500 . ?
C27 C28 1.366(9) . ?
C27 H27 0.9500 . ?
C28 C29 1.356(9) . ?
C28 H28 0.9500 . ?
C29 C30 1.394(7) . ?
C29 H29 0.9500 . ?
C30 Cl1 1.738(5) . ?
N1 N2 1.394(5) . ?
N2 H1 1.0017 . ?
O3 H3D 0.8187 . ?
O3 H3C 0.7794 . ?
